data_4313047
loop_
_publ_author_name
'Michael J. Goldcamp'
'Sara E. Edison'
'Leah N. Squires'
'Dell T. Rosa'
'Neil K. Vowels'
'Nathan L. Coker'
'Jeanette A. Krause Bauer'
'Michael J. Baldwin'

_publ_contact_author_address
;     Department of Chemistry
      University of Cincinnati
      Cincinnati, OH 45221-0172 USA
;
_publ_contact_author_email jeanette.krause@uc.edu
_publ_contact_author_fax '513 556 9239'
_publ_contact_author_name 'Dr. Jeanette A. Krause Bauer'
_publ_contact_author_phone '513 556 9226'
_publ_section_title
;
 Structural and Spectroscopic Studies of Nickel(II) Complexes with a
 Library of Bis(oxime)amine-Containing Ligands
;
_journal_name_full 'Inorganic Chemistry'
_journal_page_first 717
_journal_page_last 728
_journal_paper_doi 10.1021/ic025860q
_journal_volume 42
_journal_year 2003
_chemical_formula_sum 'C18 H28 N6 Ni O10'
_chemical_formula_weight 547.17
_chemical_name_common Ni(PAMBOH~3~)(NO~3~)~2~
_chemical_name_systematic
; 
 Nickel(II) (N,N-bis(1-propan-2-onyl oxime)-L-phenylalanine 
N'-methylamide) nitrate ethyl acetate solvate
;
_space_group_IT_number 19
_symmetry_cell_setting orthorhombic
_symmetry_space_group_name_Hall 'P 2ac 2ab'
_symmetry_space_group_name_H-M 'P 21 21 21'
_atom_sites_solution_hydrogens mixed
_atom_sites_solution_primary direct
_atom_sites_solution_secondary difmap
_audit_creation_method SHELXL
_cell_angle_alpha 90.00
_cell_angle_beta 90.00
_cell_angle_gamma 90.00
_cell_formula_units_Z 4
_cell_length_a 12.727(2)
_cell_length_b 12.970(2)
_cell_length_c 16.683(2)
_cell_measurement_reflns_used 3914
_cell_measurement_temperature 298(2)
_cell_measurement_theta_max 28.33
_cell_measurement_theta_min 2.55
_cell_volume 2753.8(7)
_computing_cell_refinement 'SMART v5.051'
_computing_data_collection 'SMART v5.051'
_computing_data_reduction 'SAINT v5.A06'
_computing_molecular_graphics 'SHELXTL v5.03'
_computing_publication_material 'SHELXTL v5.03'
_computing_structure_refinement 'SHELXTL v5.03'
_computing_structure_solution 'SHELXTL v5.03'
_diffrn_ambient_temperature 298(2)
_diffrn_detector_area_resol_mean 0.8
_diffrn_measurement_device_type 'SMART 1K Platform CCD'
_diffrn_measurement_method '\w scans'
_diffrn_radiation_monochromator graphite
_diffrn_radiation_source 'sealed tube'
_diffrn_radiation_type MoK\a
_diffrn_radiation_wavelength 0.71073
_diffrn_reflns_av_R_equivalents 0.0780
_diffrn_reflns_av_sigmaI/netI 0.1219
_diffrn_reflns_limit_h_max 7
_diffrn_reflns_limit_h_min -16
_diffrn_reflns_limit_k_max 16
_diffrn_reflns_limit_k_min -17
_diffrn_reflns_limit_l_max 21
_diffrn_reflns_limit_l_min -21
_diffrn_reflns_number 17620
_diffrn_reflns_theta_max 28.33
_diffrn_reflns_theta_min 2.55
_exptl_absorpt_coefficient_mu 0.761
_exptl_absorpt_correction_T_max 0.8627
_exptl_absorpt_correction_T_min 0.7928
_exptl_absorpt_correction_type multi-scan
_exptl_absorpt_process_details 'SADABS, Sheldrick, 1996'
_exptl_crystal_colour blue
_exptl_crystal_density_diffrn 1.320
_exptl_crystal_density_method 'not measured'
_exptl_crystal_description block
_exptl_crystal_F_000 1144
_exptl_crystal_size_max 0.32
_exptl_crystal_size_mid 0.30
_exptl_crystal_size_min 0.20
_refine_diff_density_max 0.594
_refine_diff_density_min -0.534
_refine_diff_density_rms 0.076
_refine_ls_abs_structure_details 'Flack H D (1983), Acta Cryst. A39, 876-881'
_refine_ls_abs_structure_Flack 0.00
_refine_ls_extinction_method none
_refine_ls_goodness_of_fit_ref 0.993
_refine_ls_hydrogen_treatment mixed
_refine_ls_matrix_type full
_refine_ls_number_parameters 319
_refine_ls_number_reflns 5627
_refine_ls_number_restraints 0
_refine_ls_restrained_S_all 1.043
_refine_ls_R_factor_all 0.1559
_refine_ls_R_factor_gt 0.0637
_refine_ls_shift/su_max -0.007
_refine_ls_shift/su_mean 0.001
_refine_ls_structure_factor_coef Fsqd
_refine_ls_weighting_details 'calc w=1/[\s^2^(Fo^2^)+(0.0988P)^2^+0.0000P] where P=(Fo^2^+2Fc^2^)/3'
_refine_ls_weighting_scheme calc
_refine_ls_wR_factor_gt 0.1479
_refine_ls_wR_factor_ref 0.2048
_reflns_number_gt 3338
_reflns_number_total 6730
_reflns_threshold_expression >2sigma(I)
_cod_data_source_file ic025860q_s2_08.cif
_cod_data_source_block 8
_cod_depositor_comments
;
The following automatic conversions were performed:

'_symmetry_cell_setting' value 'Orthorhombic' changed to
'orthorhombic' according to the built-in table from CIF Core
dictionary named 'cif_core.dic' version 2.4.1 from 2010-06-29.

Automatic conversion script
Id: cif_fix_values 1646 2011-03-28 12:23:43Z adriana 
;
_cod_database_code 4313047

loop_
_symmetry_equiv_pos_as_xyz
'x, y, z'
'-x+1/2, -y, z+1/2'
'-x, y+1/2, -z+1/2'
'x+1/2, -y+1/2, -z'

loop_
_atom_site_aniso_label
_atom_site_aniso_U_11
_atom_site_aniso_U_22
_atom_site_aniso_U_33
_atom_site_aniso_U_23
_atom_site_aniso_U_13
_atom_site_aniso_U_12
Ni 0.0519(5) 0.0473(4) 0.0284(3) 0.0006(4) -0.0009(4) -0.0017(4)
O1 0.068(3) 0.052(3) 0.036(2) -0.001(2) -0.007(2) 0.004(2)
O2 0.107(4) 0.073(4) 0.036(2) -0.015(2) 0.005(2) 0.001(3)
O3 0.053(3) 0.096(4) 0.061(3) 0.020(3) -0.021(2) -0.005(2)
O4 0.085(4) 0.063(3) 0.047(3) 0.008(2) -0.004(3) 0.002(3)
O5 0.118(5) 0.096(5) 0.051(3) 0.029(3) 0.007(3) 0.005(4)
O6 0.103(4) 0.073(4) 0.062(3) 0.002(3) -0.023(3) -0.009(4)
O7 0.058(3) 0.085(3) 0.041(2) 0.008(3) 0.006(2) -0.017(2)
O8 0.083(3) 0.165(5) 0.062(3) 0.022(3) 0.005(2) -0.036(3)
O9 0.083(3) 0.165(5) 0.062(3) 0.022(3) 0.005(2) -0.036(3)
N1 0.049(4) 0.040(3) 0.032(2) -0.003(2) 0.006(2) 0.001(2)
N2 0.056(3) 0.060(3) 0.027(2) -0.007(2) 0.000(2) 0.001(3)
N3 0.049(3) 0.054(3) 0.040(3) -0.002(2) 0.000(2) 0.002(2)
N4 0.104(5) 0.057(4) 0.045(3) -0.009(3) -0.020(3) 0.020(3)
N5 0.069(4) 0.076(5) 0.050(4) 0.008(3) 0.002(3) 0.001(4)
N6 0.048(4) 0.091(5) 0.077(5) 0.026(4) -0.003(3) -0.018(3)
C1 0.045(4) 0.054(4) 0.032(3) -0.003(3) -0.001(3) -0.002(3)
C2 0.057(4) 0.052(4) 0.032(3) 0.003(3) -0.005(3) 0.002(3)
C3 0.082(5) 0.056(4) 0.046(4) -0.008(3) -0.010(4) 0.016(4)
C4 0.065(5) 0.057(4) 0.038(4) -0.014(3) -0.002(3) -0.002(3)
C5 0.055(4) 0.063(4) 0.044(4) 0.012(3) 0.002(3) -0.008(3)
C6 0.050(4) 0.053(4) 0.041(3) 0.002(3) 0.006(3) 0.002(3)
C7 0.058(5) 0.078(5) 0.035(3) -0.006(3) -0.012(3) 0.012(4)
C8 0.067(5) 0.062(5) 0.038(3) -0.001(3) -0.024(3) 0.008(4)
C9 0.118(6) 0.080(4) 0.069(4) 0.023(4) -0.041(4) -0.013(4)
C10 0.118(6) 0.080(4) 0.069(4) 0.023(4) -0.041(4) -0.013(4)
C11 0.080(4) 0.112(5) 0.083(3) -0.021(3) -0.030(3) 0.027(3)
C12 0.080(4) 0.112(5) 0.083(3) -0.021(3) -0.030(3) 0.027(3)
C13 0.080(4) 0.112(5) 0.083(3) -0.021(3) -0.030(3) 0.027(3)
C14 0.177(11) 0.071(6) 0.069(5) -0.021(4) -0.051(7) 0.040(7)
C15 0.058(5) 0.093(6) 0.068(5) 0.017(5) 0.009(4) -0.007(4)
C16 0.109(7) 0.071(5) 0.065(5) -0.011(5) 0.000(4) 0.026(5)
O1S 0.073(10) 0.198(18) 0.219(21) -0.053(15) 0.003(12) 0.012(11)
O2S 0.039(7) 0.146(13) 0.109(10) 0.026(9) 0.018(6) 0.001(7)
C1S 0.100(16) 0.224(31) 0.106(17) -0.035(24) 0.002(14) -0.047(20)
C2S 0.101(20) 0.077(13) 0.113(18) -0.003(13) -0.044(17) 0.003(13)
C3S 0.078(16) 0.135(22) 0.150(22) -0.010(18) -0.046(16) 0.014(15)
C4S 0.113(19) 0.151(22) 0.112(18) 0.026(16) -0.032(15) 0.001(17)

loop_
_atom_site_label
_atom_site_type_symbol
_atom_site_fract_x
_atom_site_fract_y
_atom_site_fract_z
_atom_site_U_iso_or_equiv
_atom_site_thermal_displace_type
_atom_site_occupancy
_atom_site_calc_flag
_atom_site_refinement_flags
_atom_site_disorder_group
Ni Ni -0.59260(6) -0.40854(6) -0.22185(4) 0.0425(2) Uani 1 d . .
O1 O -0.5815(4) -0.5103(3) -0.3164(2) 0.0522(11) Uani 1 d . .
O2 O -0.6305(4) -0.2545(4) -0.0785(2) 0.072(2) Uani 1 d . .
H2 H -0.6059 -0.3260 -0.0622 0.108 Uiso 1 d . .
O3 O -0.3606(4) -0.3673(4) -0.1843(3) 0.070(2) Uani 1 d . .
H3 H -0.4022 -0.3978 -0.1439 0.105 Uiso 1 d . .
O4 O -0.5430(4) -0.5229(4) -0.1435(3) 0.0651(14) Uani 1 d . .
O5 O -0.5487(5) -0.5732(5) -0.0207(3) 0.088(2) Uani 1 d . .
O6 O -0.4918(5) -0.4204(5) -0.0502(3) 0.079(2) Uani 1 d . .
O7 O -0.7432(4) -0.4649(4) -0.2165(3) 0.0615(12) Uani 1 d . .
O8 O -0.7440(5) -0.4543(6) -0.0859(4) 0.103(2) Uani 1 d . .
O9 O -0.8690(5) -0.5286(6) -0.1468(3) 0.103(2) Uani 1 d . .
N1 N -0.6192(4) -0.3090(4) -0.3217(3) 0.0402(13) Uani 1 d . .
N2 N -0.6324(4) -0.2756(4) -0.1613(3) 0.0476(13) Uani 1 d . .
N3 N -0.4453(4) -0.3531(4) -0.2368(3) 0.0476(13) Uani 1 d . .
N4 N -0.6424(6) -0.5410(5) -0.4398(3) 0.068(2) Uani 1 d . .
H4 H -0.6614 -0.5029 -0.4872 0.082 Uiso 1 d . .
N5 N -0.5302(5) -0.5047(6) -0.0704(4) 0.065(2) Uani 1 d . .
N6 N -0.7862(5) -0.4808(5) -0.1479(4) 0.072(2) Uani 1 d . .
C1 C -0.6832(5) -0.3748(5) -0.3778(3) 0.044(2) Uani 1 d . .
H1 H -0.7525(5) -0.3832(5) -0.3530(3) 0.053 Uiso 1 calc R .
C2 C -0.6315(5) -0.4801(5) -0.3769(3) 0.047(2) Uani 1 d . .
C3 C -0.6747(6) -0.2158(5) -0.2915(4) 0.061(2) Uani 1 d . .
H3A H -0.7488(6) -0.2218(5) -0.3041(4) 0.074 Uiso 1 calc R .
H3B H -0.6478(6) -0.1557(5) -0.3195(4) 0.074 Uiso 1 calc R .
C4 C -0.6628(6) -0.1991(6) -0.2028(4) 0.053(2) Uani 1 d . .
C5 C -0.5147(5) -0.2841(6) -0.3555(4) 0.054(2) Uani 1 d . .
H5A H -0.5156(5) -0.2134(6) -0.3745(4) 0.065 Uiso 1 calc R .
H5B H -0.5023(5) -0.3283(6) -0.4014(4) 0.065 Uiso 1 calc R .
C6 C -0.4247(5) -0.2964(5) -0.2979(3) 0.048(2) Uani 1 d . .
C7 C -0.7021(6) -0.3306(6) -0.4621(4) 0.057(2) Uani 1 d . .
H7A H -0.6351(6) -0.3254(6) -0.4895(4) 0.068 Uiso 1 calc R .
H7B H -0.7454(6) -0.3786(6) -0.4920(4) 0.068 Uiso 1 calc R .
C8 C -0.7542(6) -0.2264(6) -0.4631(4) 0.056(2) Uani 1 d . .
C9 C -0.6980(8) -0.1383(7) -0.4875(5) 0.089(2) Uani 1 d . .
H9 H -0.6288(8) -0.1441(7) -0.5049(5) 0.107 Uiso 1 calc R .
C10 C -0.7472(8) -0.0419(7) -0.4852(5) 0.089(2) Uani 1 d . .
H10 H -0.7114(8) 0.0164(7) -0.5029(5) 0.107 Uiso 1 calc R .
C11 C -0.8428(8) -0.0333(9) -0.4586(5) 0.092(2) Uani 1 d . .
H11 H -0.8717(8) 0.0324(9) -0.4545(5) 0.110 Uiso 1 calc R .
C12 C -0.9036(9) -0.1166(7) -0.4359(5) 0.092(2) Uani 1 d . .
H12 H -0.9730(9) -0.1074(7) -0.4200(5) 0.110 Uiso 1 calc R .
C13 C -0.8585(8) -0.2149(8) -0.4373(5) 0.092(2) Uani 1 d . .
H13 H -0.8973(8) -0.2721(8) -0.4214(5) 0.110 Uiso 1 calc R .
C14 C -0.6026(10) -0.6473(7) -0.4423(5) 0.106(4) Uani 1 d . .
H14A H -0.6189(10) -0.6775(7) -0.4933(5) 0.159 Uiso 1 calc R .
H14B H -0.6350(10) -0.6870(7) -0.4005(5) 0.159 Uiso 1 calc R .
H14C H -0.5278(10) -0.6470(7) -0.4347(5) 0.159 Uiso 1 calc R .
C15 C -0.3226(6) -0.2481(7) -0.3162(5) 0.073(2) Uani 1 d . .
H15A H -0.2738(6) -0.2629(7) -0.2739(5) 0.109 Uiso 1 calc R .
H15B H -0.3315(6) -0.1748(7) -0.3208(5) 0.109 Uiso 1 calc R .
H15C H -0.2961(6) -0.2751(7) -0.3658(5) 0.109 Uiso 1 calc R .
C16 C -0.6965(7) -0.0986(7) -0.1718(5) 0.082(2) Uani 1 d . .
H16A H -0.6856(7) -0.0964(7) -0.1149(5) 0.122 Uiso 1 calc R .
H16B H -0.7698(7) -0.0887(7) -0.1833(5) 0.122 Uiso 1 calc R .
H16C H -0.6563(7) -0.0450(7) -0.1970(5) 0.122 Uiso 1 calc R .
O1S O -1.0788(13) -0.7814(17) -0.2463(12) 0.163(8) Uani 0.50 d P .
O2S O -0.9296(9) -0.7864(13) -0.3049(9) 0.098(5) Uani 0.50 d P .
C1S C -0.9694(18) -0.9053(24) -0.2130(15) 0.143(10) Uani 0.50 d P .
H1SA H -1.0311(18) -0.9224(24) -0.1827(15) 0.215 Uiso 0.50 calc PR .
H1SB H -0.9133(18) -0.8878(24) -0.1770(15) 0.215 Uiso 0.50 calc PR .
H1SC H -0.9489(18) -0.9634(24) -0.2451(15) 0.215 Uiso 0.50 calc PR .
C2S C -0.9915(23) -0.8186(16) -0.2644(16) 0.097(7) Uani 0.50 d P .
C3S C -0.9534(18) -0.6962(21) -0.3504(17) 0.121(8) Uani 0.50 d P .
H3SA H -0.9903(18) -0.7170(21) -0.3986(17) 0.145 Uiso 0.50 calc PR .
H3SB H -1.0010(18) -0.6536(21) -0.3193(17) 0.145 Uiso 0.50 calc PR .
C4S C -0.8718(21) -0.6396(20) -0.3713(14) 0.125(8) Uani 0.50 d P .
H4SA H -0.8954(21) -0.5810(20) -0.4015(14) 0.188 Uiso 0.50 calc PR .
H4SB H -0.8249(21) -0.6800(20) -0.4036(14) 0.188 Uiso 0.50 calc PR .
H4SC H -0.8357(21) -0.6165(20) -0.3241(14) 0.188 Uiso 0.50 calc PR .

loop_
_atom_type_symbol
_atom_type_description
_atom_type_scat_dispersion_real
_atom_type_scat_dispersion_imag
_atom_type_scat_source
C C 0.0033 0.0016 'International Tables Vol C Tables 4.2.6.8 and 6.1.1.4'
H H 0.0000 0.0000 'International Tables Vol C Tables 4.2.6.8 and 6.1.1.4'
N N 0.0061 0.0033 'International Tables Vol C Tables 4.2.6.8 and 6.1.1.4'
O O 0.0106 0.0060 'International Tables Vol C Tables 4.2.6.8 and 6.1.1.4'
Ni Ni 0.3393 1.1124 'International Tables Vol C Tables 4.2.6.8 and 6.1.1.4'

loop_
_geom_angle_atom_site_label_1
_geom_angle_atom_site_label_2
_geom_angle_atom_site_label_3
_geom_angle
_geom_angle_site_symmetry_1
_geom_angle_site_symmetry_3
_geom_angle_publ_flag
N3 Ni O7 175.4(2) . . y
N3 Ni N2 89.5(2) . . y
O7 Ni N2 92.7(2) . . y
N3 Ni O1 94.0(2) . . y
O7 Ni O1 82.5(2) . . y
N2 Ni O1 158.0(2) . . y
N3 Ni O4 92.9(2) . . y
O7 Ni O4 90.1(2) . . y
N2 Ni O4 111.3(2) . . y
O1 Ni O4 90.2(2) . . y
N3 Ni N1 80.5(2) . . y
O7 Ni N1 95.8(2) . . y
N2 Ni N1 80.7(2) . . y
O1 Ni N1 78.5(2) . . y
O4 Ni N1 166.4(2) . . y
C2 O1 Ni 112.3(4) . . y
N5 O4 Ni 121.2(5) . . y
N6 O7 Ni 119.6(4) . . y
C5 N1 C3 112.2(5) . . y
C5 N1 C1 111.9(5) . . y
C3 N1 C1 114.5(5) . . y
C5 N1 Ni 106.6(4) . . y
C3 N1 Ni 107.6(3) . . y
C1 N1 Ni 103.2(3) . . y
C4 N2 O2 112.8(5) . . y
C4 N2 Ni 117.4(4) . . y
O2 N2 Ni 129.7(4) . . y
C6 N3 O3 114.5(5) . . y
C6 N3 Ni 119.4(5) . . y
O3 N3 Ni 126.1(4) . . y
C2 N4 C14 123.2(6) . . y
O5 N5 O6 121.6(7) . . y
O5 N5 O4 119.5(7) . . y
O6 N5 O4 118.6(6) . . y
O8 N6 O9 120.8(7) . . y
O8 N6 O7 121.5(6) . . y
O9 N6 O7 117.5(7) . . y
N1 C1 C2 105.7(5) . . y
N1 C1 C7 116.2(5) . . y
C2 C1 C7 114.4(5) . . y
O1 C2 N4 120.3(6) . . y
O1 C2 C1 120.6(5) . . y
N4 C2 C1 119.1(5) . . y
N1 C3 C4 113.7(6) . . y
N2 C4 C16 126.2(6) . . y
N2 C4 C3 117.1(6) . . y
C16 C4 C3 116.5(7) . . y
N1 C5 C6 114.7(5) . . y
N3 C6 C15 126.0(6) . . y
N3 C6 C5 114.4(6) . . y
C15 C6 C5 119.6(6) . . y
C8 C7 C1 114.5(5) . . y
C13 C8 C9 118.8(8) . . y
C13 C8 C7 120.6(8) . . y
C9 C8 C7 120.6(8) . . y
C10 C9 C8 119.4(10) . . y
C11 C10 C9 120.3(10) . . y
C10 C11 C12 123.4(11) . . y
C11 C12 C13 118.6(11) . . y
C12 C13 C8 119.4(11) . . y
C2S O2S C3S 118.5(19) . . y
O2S C2S O1S 129.0(22) . . y
O2S C2S C1S 120.8(25) . . y
O1S C2S C1S 109.3(26) . . y
C4S C3S O2S 115.5(19) . . y

loop_
_geom_bond_atom_site_label_1
_geom_bond_atom_site_label_2
_geom_bond_distance
_geom_bond_site_symmetry_2
_geom_bond_publ_flag
Ni N3 2.024(5) . y
Ni O7 2.053(5) . y
Ni N2 2.061(5) . y
Ni O1 2.062(4) . y
Ni O4 2.074(5) . y
Ni N1 2.134(5) . y
O1 C2 1.256(7) . y
O2 N2 1.408(6) . y
O3 N3 1.401(7) . y
O4 N5 1.254(7) . y
O5 N5 1.238(8) . y
O6 N5 1.245(8) . y
O7 N6 1.285(8) . y
O8 N6 1.215(8) . y
O9 N6 1.222(8) . y
N1 C5 1.480(8) . y
N1 C3 1.488(8) . y
N1 C1 1.506(7) . y
N2 C4 1.272(8) . y
N3 C6 1.283(7) . y
N4 C2 1.320(8) . y
N4 C14 1.470(9) . y
C1 C2 1.516(9) . y
C1 C7 1.538(8) . y
C3 C4 1.503(9) . y
C4 C16 1.466(10) . y
C5 C6 1.503(9) . y
C6 C15 1.475(10) . y
C7 C8 1.505(10) . y
C8 C13 1.404(12) . y
C8 C9 1.408(11) . y
C9 C10 1.399(12) . y
C10 C11 1.299(13) . y
C11 C12 1.382(13) . y
C12 C13 1.398(12) . y
O1S C2S 1.25(3) . y
O2S C2S 1.12(3) . y
O2S C3S 1.43(3) . y
C1S C2S 1.44(3) . y
C3S C4S 1.32(3) . y
